data_7026447
loop_
_publ_author_name
'Gao, Jie'
'Riis-Johannessen, Thomas'
'Scopelliti, Rosario'
'Qian, Xuhong'
'Severin, Kay'

_publ_section_title
;
 A fluorescent sensor for pyrophosphate based on a Pd(II) complex.
;
_journal_issue 30
_journal_name_full 'Dalton transactions (Cambridge, England : 2003)'
_journal_page_first 7114
_journal_page_last 7118
_journal_paper_doi 10.1039/c0dt00434k
_journal_volume 39
_journal_year 2010
_chemical_formula_moiety 'C20 H16 N4 O7 P2 Pd2, 6(H2 O)'
_chemical_formula_sum 'C20 H28 N4 O13 P2 Pd2'
_chemical_formula_weight 807.20
_chemical_name_systematic
;
?
;
_space_group_IT_number 9
_symmetry_cell_setting monoclinic
_symmetry_space_group_name_Hall 'C -2yc'
_symmetry_space_group_name_H-M 'C 1 c 1'
_atom_sites_solution_hydrogens geom
_atom_sites_solution_primary direct
_atom_sites_solution_secondary difmap
_audit_creation_method SHELXL-97
_cell_angle_alpha 90.00
_cell_angle_beta 105.850(8)
_cell_angle_gamma 90.00
_cell_formula_units_Z 4
_cell_length_a 16.583(3)
_cell_length_b 12.6047(15)
_cell_length_c 13.4967(6)
_cell_measurement_reflns_used 103
_cell_measurement_temperature 100(2)
_cell_measurement_theta_max 22
_cell_measurement_theta_min 3
_cell_volume 2713.9(6)
_computing_cell_refinement 'Dirax/lsq (Duisenberg & Schreurs, 1989-2000)'
_computing_data_collection 'Collect (Bruker AXS BV, 1997-2004)'
_computing_data_reduction 'EvalCCD (Duisenberg & Schreurs, 1990-2000)'
_computing_molecular_graphics 'Bruker SHELXTL'
_computing_publication_material 'Bruker SHELXTL'
_computing_structure_refinement 'SHELXL-97 (Sheldrick, 1997)'
_computing_structure_solution 'SHELXS-97 (Sheldrick, 1990)'
_diffrn_ambient_temperature 100(2)
_diffrn_measured_fraction_theta_full 0.997
_diffrn_measured_fraction_theta_max 0.997
_diffrn_measurement_device_type 'Bruker APEX II CCD'
_diffrn_measurement_method 'phi and omega scans'
_diffrn_radiation_monochromator graphite
_diffrn_radiation_source 'fine-focus sealed tube'
_diffrn_radiation_type MoK\a
_diffrn_radiation_wavelength 0.71073
_diffrn_reflns_av_R_equivalents 0.0265
_diffrn_reflns_av_sigmaI/netI 0.0259
_diffrn_reflns_limit_h_max 21
_diffrn_reflns_limit_h_min -21
_diffrn_reflns_limit_k_max 16
_diffrn_reflns_limit_k_min -16
_diffrn_reflns_limit_l_max 17
_diffrn_reflns_limit_l_min -17
_diffrn_reflns_number 21969
_diffrn_reflns_theta_full 27.50
_diffrn_reflns_theta_max 27.50
_diffrn_reflns_theta_min 3.23
_exptl_absorpt_coefficient_mu 1.516
_exptl_absorpt_correction_T_max 0.7456
_exptl_absorpt_correction_T_min 0.5756
_exptl_absorpt_correction_type multi-scan
_exptl_absorpt_process_details 'SADABS V2.0, G.M.Sheldrick, 2003'
_exptl_crystal_colour yellow
_exptl_crystal_density_diffrn 1.976
_exptl_crystal_density_method 'not measured'
_exptl_crystal_description prismatic
_exptl_crystal_F_000 1608
_exptl_crystal_size_max 0.47
_exptl_crystal_size_mid 0.27
_exptl_crystal_size_min 0.24
_refine_diff_density_max 0.329
_refine_diff_density_min -0.494
_refine_diff_density_rms 0.061
_refine_ls_abs_structure_details 'Flack H D (1983), Acta Cryst. A39, 876-881'
_refine_ls_abs_structure_Flack 0.001(11)
_refine_ls_extinction_coef 0.00032(6)
_refine_ls_extinction_expression Fc^*^=kFc[1+0.001xFc^2^\l^3^/sin(2\q)]^-1/4^
_refine_ls_extinction_method SHELXL
_refine_ls_goodness_of_fit_ref 1.080
_refine_ls_hydrogen_treatment mixed
_refine_ls_matrix_type full
_refine_ls_number_parameters 407
_refine_ls_number_reflns 5829
_refine_ls_number_restraints 51
_refine_ls_restrained_S_all 1.082
_refine_ls_R_factor_all 0.0164
_refine_ls_R_factor_gt 0.0160
_refine_ls_shift/su_max 0.001
_refine_ls_shift/su_mean 0.000
_refine_ls_structure_factor_coef Fsqd
_refine_ls_weighting_details 'calc w=1/[\s^2^(Fo^2^)+(0.0152P)^2^+1.0570P] where P=(Fo^2^+2Fc^2^)/3'
_refine_ls_weighting_scheme calc
_refine_ls_wR_factor_gt 0.0368
_refine_ls_wR_factor_ref 0.0370
_reflns_number_gt 5764
_reflns_number_total 5829
_reflns_threshold_expression >2sigma(I)
_cod_data_source_file c0dt00434k.txt
_cod_data_source_block jg6
_cod_depositor_comments
;
The following automatic conversions were performed:

'_symmetry_cell_setting' value 'Monoclinic' changed to 'monoclinic'
according to /home/saulius/struct/CIF-dictionaries/cif_core.dic
dictionary named 'cif_core.dic' version 2.4.2 from 2011-04-26.

Automatic conversion script
Id: cif_fix_values 1891 2012-01-12 08:04:46Z andrius 
;
_cod_original_cell_volume 2713.8(5)
_cod_original_sg_symbol_H-M 'C c'
_cod_database_code 7026447

loop_
_symmetry_equiv_pos_as_xyz
'x, y, z'
'x, -y, z+1/2'
'x+1/2, y+1/2, z'
'x+1/2, -y+1/2, z+1/2'

loop_
_atom_site_label
_atom_site_type_symbol
_atom_site_fract_x
_atom_site_fract_y
_atom_site_fract_z
_atom_site_U_iso_or_equiv
_atom_site_adp_type
_atom_site_occupancy
_atom_site_symmetry_multiplicity
_atom_site_calc_flag
_atom_site_refinement_flags
Pd1 Pd 0.353626(10) 0.416508(13) 0.323123(11) 0.00892(4) Uani 1 1 d .
Pd2 Pd 0.349384(10) 0.377957(13) 0.544821(11) 0.00830(4) Uani 1 1 d .
P1 P 0.51920(4) 0.41143(5) 0.49190(4) 0.00954(12) Uani 1 1 d .
P2 P 0.43294(3) 0.21337(5) 0.44392(4) 0.00894(11) Uani 1 1 d .
O1 O 0.47578(10) 0.45748(13) 0.38411(13) 0.0129(3) Uani 1 1 d .
O2 O 0.38204(9) 0.26018(13) 0.33977(12) 0.0110(3) Uani 1 1 d .
O3 O 0.46820(11) 0.43452(14) 0.57013(13) 0.0125(4) Uani 1 1 d .
O4 O 0.38903(10) 0.22874(12) 0.53000(13) 0.0119(3) Uani 1 1 d .
O5 O 0.60819(10) 0.44608(13) 0.53023(12) 0.0129(3) Uani 1 1 d .
O6 O 0.51822(9) 0.28400(12) 0.47803(12) 0.0100(3) Uani 1 1 d .
O7 O 0.45975(10) 0.10131(12) 0.43538(12) 0.0114(3) Uani 1 1 d .
N1 N 0.31651(13) 0.56733(16) 0.29905(15) 0.0123(4) Uani 1 1 d .
N2 N 0.23057(13) 0.39246(16) 0.27283(15) 0.0105(4) Uani 1 1 d .
N3 N 0.29899(12) 0.52103(15) 0.54802(14) 0.0091(4) Uani 1 1 d .
N4 N 0.23028(12) 0.33321(15) 0.52162(14) 0.0094(4) Uani 1 1 d .
C1 C 0.36817(16) 0.6512(2) 0.30791(19) 0.0150(5) Uani 1 1 d .
H1 H 0.4270 0.6400 0.3237 0.018 Uiso 1 1 calc R
C2 C 0.33666(17) 0.7545(2) 0.29419(18) 0.0183(5) Uani 1 1 d .
H2 H 0.3735 0.8133 0.3002 0.022 Uiso 1 1 calc R
C3 C 0.25073(17) 0.7701(2) 0.27166(19) 0.0185(5) Uani 1 1 d .
H3 H 0.2283 0.8399 0.2637 0.022 Uiso 1 1 calc R
C4 C 0.19758(15) 0.6830(2) 0.26085(18) 0.0152(5) Uani 1 1 d .
H4 H 0.1386 0.6925 0.2451 0.018 Uiso 1 1 calc R
C5 C 0.23236(15) 0.58159(18) 0.27352(17) 0.0111(4) Uani 1 1 d .
C6 C 0.18291(14) 0.48196(18) 0.25896(17) 0.0105(4) Uani 1 1 d .
C7 C 0.09601(15) 0.47703(19) 0.23100(17) 0.0136(5) Uani 1 1 d .
H7 H 0.0634 0.5401 0.2224 0.016 Uiso 1 1 calc R
C8 C 0.05737(15) 0.3775(2) 0.21569(18) 0.0152(5) Uani 1 1 d .
H8 H -0.0020 0.3721 0.1960 0.018 Uiso 1 1 calc R
C9 C 0.10626(14) 0.2871(2) 0.22948(17) 0.0142(5) Uani 1 1 d .
H9 H 0.0807 0.2190 0.2192 0.017 Uiso 1 1 calc R
C10 C 0.19354(15) 0.29642(18) 0.25861(17) 0.0126(5) Uani 1 1 d .
H10 H 0.2272 0.2343 0.2685 0.015 Uiso 1 1 calc R
C11 C 0.34120(17) 0.6134(2) 0.56154(19) 0.0128(5) Uani 1 1 d .
H11 H 0.4007 0.6124 0.5793 0.015 Uiso 1 1 calc R
C12 C 0.29984(15) 0.71008(19) 0.55019(18) 0.0145(5) Uani 1 1 d .
H12 H 0.3307 0.7746 0.5607 0.017 Uiso 1 1 calc R
C13 C 0.21263(15) 0.71163(19) 0.52317(18) 0.0138(5) Uani 1 1 d .
H13 H 0.1833 0.7773 0.5139 0.017 Uiso 1 1 calc R
C14 C 0.16862(15) 0.61615(18) 0.50977(18) 0.0114(4) Uani 1 1 d .
H14 H 0.1091 0.6158 0.4915 0.014 Uiso 1 1 calc R
C15 C 0.21326(14) 0.52132(18) 0.52356(17) 0.0095(4) Uani 1 1 d .
C16 C 0.17461(14) 0.41527(17) 0.51311(17) 0.0091(4) Uani 1 1 d .
C17 C 0.08996(14) 0.39579(18) 0.49980(17) 0.0117(4) Uani 1 1 d .
H17 H 0.0516 0.4530 0.4932 0.014 Uiso 1 1 calc R
C18 C 0.06202(15) 0.29185(19) 0.49630(17) 0.0147(5) Uani 1 1 d .
H18 H 0.0045 0.2772 0.4889 0.018 Uiso 1 1 calc R
C19 C 0.11905(15) 0.20897(19) 0.50367(18) 0.0145(5) Uani 1 1 d .
H19 H 0.1008 0.1373 0.5006 0.017 Uiso 1 1 calc R
C20 C 0.20295(15) 0.23299(19) 0.51557(18) 0.0132(5) Uani 1 1 d .
H20 H 0.2419 0.1768 0.5195 0.016 Uiso 1 1 calc R
O8 O 0.72350(12) 0.49386(18) 0.41737(14) 0.0262(4) Uani 1 1 d D
H8A H 0.6874(14) 0.476(3) 0.448(2) 0.039 Uiso 1 1 d D
H8B H 0.7691(12) 0.468(3) 0.451(2) 0.039 Uiso 1 1 d D
O9 O 0.72842(11) 0.44928(16) 0.72226(14) 0.0202(4) Uani 1 1 d D
H9A H 0.7137(17) 0.470(2) 0.7757(15) 0.030 Uiso 1 1 d D
H9B H 0.6836(13) 0.450(3) 0.6739(16) 0.030 Uiso 1 1 d D
O10 O 0.38757(12) -0.05358(15) 0.53102(15) 0.0222(4) Uani 1 1 d D
H10A H 0.4166(18) -0.007(2) 0.510(2) 0.033 Uiso 1 1 d D
H10B H 0.3994(19) -0.046(3) 0.5955(12) 0.033 Uiso 1 1 d D
O11 O 0.49456(14) 0.22411(18) 0.19976(17) 0.0303(5) Uani 1 1 d D
H11A H 0.514(2) 0.2913(16) 0.210(3) 0.045 Uiso 1 1 d D
H11B H 0.4607(18) 0.225(3) 0.240(2) 0.045 Uiso 1 1 d D
O12 O 0.39359(11) 0.00302(15) 0.23918(13) 0.0200(4) Uani 1 1 d D
H12A H 0.4186(16) 0.031(2) 0.2978(16) 0.030 Uiso 1 1 d D
H12B H 0.3423(10) 0.018(3) 0.230(2) 0.030 Uiso 1 1 d D
O13 O 0.55844(14) 0.42825(19) 0.22870(17) 0.0358(5) Uani 1 1 d D
H13A H 0.534(2) 0.443(3) 0.277(2) 0.054 Uiso 1 1 d D
H13B H 0.536(2) 0.474(3) 0.180(2) 0.054 Uiso 1 1 d D

loop_
_atom_site_aniso_label
_atom_site_aniso_U_11
_atom_site_aniso_U_22
_atom_site_aniso_U_33
_atom_site_aniso_U_23
_atom_site_aniso_U_13
_atom_site_aniso_U_12
Pd1 0.00724(8) 0.00790(9) 0.01041(8) 0.00127(7) 0.00038(6) 0.00075(7)
Pd2 0.00636(8) 0.00732(9) 0.01162(8) -0.00033(7) 0.00317(6) 0.00090(7)
P1 0.0059(3) 0.0083(3) 0.0138(3) 0.0002(2) 0.0017(2) 0.0005(2)
P2 0.0067(3) 0.0072(3) 0.0128(3) 0.0002(2) 0.0023(2) 0.0012(2)
O1 0.0083(8) 0.0113(8) 0.0170(9) 0.0043(7) 0.0000(7) -0.0018(6)
O2 0.0102(8) 0.0086(8) 0.0129(8) -0.0004(6) 0.0007(6) -0.0003(6)
O3 0.0083(8) 0.0125(9) 0.0175(9) -0.0035(7) 0.0051(7) 0.0000(7)
O4 0.0126(9) 0.0048(8) 0.0199(9) 0.0007(6) 0.0071(7) 0.0017(6)
O5 0.0071(8) 0.0115(8) 0.0193(9) -0.0002(6) 0.0020(6) 0.0006(6)
O6 0.0071(7) 0.0092(8) 0.0129(8) 0.0001(6) 0.0014(6) 0.0001(6)
O7 0.0094(8) 0.0085(8) 0.0164(9) -0.0007(6) 0.0035(6) 0.0020(6)
N1 0.0134(10) 0.0102(10) 0.0124(10) 0.0008(7) 0.0019(8) 0.0016(8)
N2 0.0095(10) 0.0110(10) 0.0098(10) 0.0009(7) 0.0006(8) 0.0019(8)
N3 0.0098(9) 0.0082(9) 0.0095(9) 0.0000(7) 0.0029(7) 0.0007(7)
N4 0.0094(9) 0.0086(9) 0.0104(9) 0.0004(7) 0.0033(7) 0.0001(8)
C1 0.0141(13) 0.0139(13) 0.0157(13) 0.0028(10) 0.0019(10) -0.0019(10)
C2 0.0223(14) 0.0140(12) 0.0177(13) -0.0002(10) 0.0041(10) -0.0035(10)
C3 0.0261(14) 0.0115(12) 0.0167(12) 0.0007(10) 0.0039(10) 0.0030(10)
C4 0.0155(12) 0.0168(12) 0.0128(11) 0.0011(9) 0.0032(9) 0.0056(10)
C5 0.0129(11) 0.0105(11) 0.0096(11) 0.0018(8) 0.0025(9) 0.0021(8)
C6 0.0124(11) 0.0093(11) 0.0096(11) -0.0001(8) 0.0025(9) 0.0014(8)
C7 0.0134(12) 0.0147(12) 0.0125(11) 0.0027(9) 0.0030(9) 0.0055(9)
C8 0.0098(11) 0.0221(13) 0.0127(12) -0.0007(9) 0.0014(9) -0.0009(9)
C9 0.0113(11) 0.0180(12) 0.0123(11) -0.0002(9) 0.0017(9) -0.0024(9)
C10 0.0145(12) 0.0095(11) 0.0125(11) 0.0004(9) 0.0014(9) 0.0003(9)
C11 0.0101(12) 0.0125(12) 0.0159(14) -0.0001(10) 0.0040(10) 0.0008(10)
C12 0.0119(12) 0.0109(12) 0.0206(12) -0.0012(9) 0.0040(9) -0.0026(9)
C13 0.0141(12) 0.0115(12) 0.0166(12) 0.0011(9) 0.0053(9) 0.0031(9)
C14 0.0086(11) 0.0126(11) 0.0136(11) 0.0015(9) 0.0037(9) 0.0016(9)
C15 0.0081(11) 0.0118(11) 0.0088(10) -0.0001(8) 0.0030(8) -0.0001(8)
C16 0.0093(11) 0.0105(11) 0.0077(11) 0.0005(8) 0.0025(8) 0.0017(8)
C17 0.0100(11) 0.0131(11) 0.0110(11) -0.0001(8) 0.0012(9) 0.0024(9)
C18 0.0113(11) 0.0179(13) 0.0153(12) 0.0002(9) 0.0043(9) -0.0029(9)
C19 0.0144(12) 0.0109(11) 0.0185(12) -0.0014(9) 0.0048(9) -0.0043(9)
C20 0.0138(12) 0.0117(11) 0.0150(12) 0.0006(9) 0.0054(9) 0.0020(9)
O8 0.0134(9) 0.0449(13) 0.0211(10) 0.0054(9) 0.0062(8) 0.0022(9)
O9 0.0129(9) 0.0257(10) 0.0195(10) -0.0028(8) 0.0001(7) 0.0030(8)
O10 0.0236(10) 0.0195(10) 0.0235(10) 0.0031(8) 0.0065(8) -0.0074(8)
O11 0.0254(11) 0.0340(13) 0.0341(12) 0.0023(9) 0.0125(9) 0.0068(9)
O12 0.0167(9) 0.0219(10) 0.0203(10) -0.0075(7) 0.0033(7) 0.0012(7)
O13 0.0282(12) 0.0514(15) 0.0285(12) 0.0131(10) 0.0090(9) 0.0048(10)

loop_
_atom_type_symbol
_atom_type_description
_atom_type_scat_dispersion_real
_atom_type_scat_dispersion_imag
_atom_type_scat_source
C C 0.0033 0.0016 'International Tables Vol C Tables 4.2.6.8 and 6.1.1.4'
H H 0.0000 0.0000 'International Tables Vol C Tables 4.2.6.8 and 6.1.1.4'
N N 0.0061 0.0033 'International Tables Vol C Tables 4.2.6.8 and 6.1.1.4'
O O 0.0106 0.0060 'International Tables Vol C Tables 4.2.6.8 and 6.1.1.4'
P P 0.1023 0.0942 'International Tables Vol C Tables 4.2.6.8 and 6.1.1.4'
Pd Pd -0.9988 1.0072 'International Tables Vol C Tables 4.2.6.8 and 6.1.1.4'

loop_
_geom_angle_atom_site_label_1
_geom_angle_atom_site_label_2
_geom_angle_atom_site_label_3
_geom_angle
N2 Pd1 N1 81.24(9)
N2 Pd1 O2 94.33(7)
N1 Pd1 O2 175.31(8)
N2 Pd1 O1 172.69(8)
N1 Pd1 O1 93.03(8)
O2 Pd1 O1 91.51(6)
N2 Pd1 Pd2 90.81(6)
N1 Pd1 Pd2 102.86(6)
O2 Pd1 Pd2 78.65(4)
O1 Pd1 Pd2 86.03(5)
N3 Pd2 N4 81.74(8)
N3 Pd2 O4 173.85(8)
N4 Pd2 O4 93.22(7)
N3 Pd2 O3 94.12(7)
N4 Pd2 O3 175.83(8)
O4 Pd2 O3 90.95(6)
N3 Pd2 Pd1 89.95(5)
N4 Pd2 Pd1 100.26(5)
O4 Pd2 Pd1 87.47(5)
O3 Pd2 Pd1 80.11(5)
O5 P1 O1 112.24(9)
O5 P1 O3 112.42(10)
O1 P1 O3 111.67(10)
O5 P1 O6 108.01(9)
O1 P1 O6 106.03(9)
O3 P1 O6 105.98(9)
O7 P2 O4 112.85(9)
O7 P2 O2 112.99(9)
O4 P2 O2 112.60(9)
O7 P2 O6 106.56(9)
O4 P2 O6 105.71(9)
O2 P2 O6 105.36(8)
P1 O1 Pd1 116.17(9)
P2 O2 Pd1 121.69(9)
P1 O3 Pd2 120.22(10)
P2 O4 Pd2 115.14(9)
P1 O6 P2 123.83(10)
C1 N1 C5 120.3(2)
C1 N1 Pd1 124.97(18)
C5 N1 Pd1 114.70(16)
C10 N2 C6 120.0(2)
C10 N2 Pd1 124.78(16)
C6 N2 Pd1 115.06(16)
C11 N3 C15 119.9(2)
C11 N3 Pd2 125.50(17)
C15 N3 Pd2 114.28(15)
C20 N4 C16 119.9(2)
C20 N4 Pd2 125.55(16)
C16 N4 Pd2 114.53(15)
N1 C1 C2 121.0(2)
N1 C1 H1 119.5
C2 C1 H1 119.5
C3 C2 C1 119.0(2)
C3 C2 H2 120.5
C1 C2 H2 120.5
C2 C3 C4 119.7(2)
C2 C3 H3 120.2
C4 C3 H3 120.2
C3 C4 C5 118.8(2)
C3 C4 H4 120.6
C5 C4 H4 120.6
N1 C5 C4 121.0(2)
N1 C5 C6 114.5(2)
C4 C5 C6 124.4(2)
N2 C6 C7 121.4(2)
N2 C6 C5 113.9(2)
C7 C6 C5 124.7(2)
C6 C7 C8 118.7(2)
C6 C7 H7 120.6
C8 C7 H7 120.6
C9 C8 C7 119.5(2)
C9 C8 H8 120.3
C7 C8 H8 120.3
C8 C9 C10 119.5(2)
C8 C9 H9 120.2
C10 C9 H9 120.2
N2 C10 C9 120.8(2)
N2 C10 H10 119.6
C9 C10 H10 119.6
N3 C11 C12 121.5(2)
N3 C11 H11 119.2
C12 C11 H11 119.2
C11 C12 C13 119.3(2)
C11 C12 H12 120.4
C13 C12 H12 120.4
C12 C13 C14 119.5(2)
C12 C13 H13 120.3
C14 C13 H13 120.3
C15 C14 C13 118.9(2)
C15 C14 H14 120.5
C13 C14 H14 120.5
N3 C15 C14 120.9(2)
N3 C15 C16 114.6(2)
C14 C15 C16 124.4(2)
N4 C16 C17 120.8(2)
N4 C16 C15 114.31(19)
C17 C16 C15 124.8(2)
C18 C17 C16 119.2(2)
C18 C17 H17 120.4
C16 C17 H17 120.4
C17 C18 C19 119.5(2)
C17 C18 H18 120.3
C19 C18 H18 120.3
C20 C19 C18 118.9(2)
C20 C19 H19 120.6
C18 C19 H19 120.6
N4 C20 C19 121.7(2)
N4 C20 H20 119.2
C19 C20 H20 119.2
H8A O8 H8B 107(2)
H9A O9 H9B 105(2)
H10A O10 H10B 106(2)
H11A O11 H11B 99(2)
H12A O12 H12B 105(2)
H13A O13 H13B 103(2)

loop_
_geom_bond_atom_site_label_1
_geom_bond_atom_site_label_2
_geom_bond_distance
Pd1 N2 1.990(2)
Pd1 N1 1.997(2)
Pd1 O2 2.0243(16)
Pd1 O1 2.0339(17)
Pd1 Pd2 3.0511(3)
Pd2 N3 1.9930(19)
Pd2 N4 1.9948(19)
Pd2 O4 2.0202(15)
Pd2 O3 2.0346(17)
P1 O5 1.4896(16)
P1 O1 1.5490(17)
P1 O3 1.5501(17)
P1 O6 1.6166(17)
P2 O7 1.4947(16)
P2 O4 1.5427(16)
P2 O2 1.5455(16)
P2 O6 1.6274(16)
N1 C1 1.346(3)
N1 C5 1.355(3)
N2 C10 1.347(3)
N2 C6 1.361(3)
N3 C11 1.345(3)
N3 C15 1.369(3)
N4 C20 1.337(3)
N4 C16 1.370(3)
C1 C2 1.397(4)
C1 H1 0.9500
C2 C3 1.387(4)
C2 H2 0.9500
C3 C4 1.390(4)
C3 H3 0.9500
C4 C5 1.394(3)
C4 H4 0.9500
C5 C6 1.483(3)
C6 C7 1.388(3)
C7 C8 1.398(3)
C7 H7 0.9500
C8 C9 1.382(3)
C8 H8 0.9500
C9 C10 1.397(3)
C9 H9 0.9500
C10 H10 0.9500
C11 C12 1.386(3)
C11 H11 0.9500
C12 C13 1.392(3)
C12 H12 0.9500
C13 C14 1.393(3)
C13 H13 0.9500
C14 C15 1.391(3)
C14 H14 0.9500
C15 C16 1.473(3)
C16 C17 1.388(3)
C17 C18 1.386(3)
C17 H17 0.9500
C18 C19 1.394(3)
C18 H18 0.9500
C19 C20 1.390(3)
C19 H19 0.9500
C20 H20 0.9500
O8 H8A 0.848(16)
O8 H8B 0.836(16)
O9 H9A 0.863(16)
O9 H9B 0.845(16)
O10 H10A 0.856(16)
O10 H10B 0.844(16)
O11 H11A 0.901(16)
O11 H11B 0.885(16)
O12 H12A 0.860(17)
O12 H12B 0.846(17)
O13 H13A 0.874(17)
O13 H13B 0.874(18)

loop_
_geom_hbond_atom_site_label_D
_geom_hbond_atom_site_label_H
_geom_hbond_atom_site_label_A
_geom_hbond_distance_DH
_geom_hbond_distance_HA
_geom_hbond_distance_DA
_geom_hbond_angle_DHA
_geom_hbond_site_symmetry_A
O8 H8A O5 0.848(16) 1.971(17) 2.816(2) 174(3) .
O8 H8B O10 0.836(16) 1.985(17) 2.799(3) 164(3) 3
O9 H9A O8 0.863(16) 1.928(16) 2.752(3) 159(3) 2_565
O9 H9B O5 0.845(16) 2.000(17) 2.806(2) 159(3) .
O10 H10A O7 0.856(16) 1.944(16) 2.785(2) 167(3) .
O10 H10B O12 0.844(16) 2.041(18) 2.856(3) 162(3) 2
O11 H11A O13 0.901(16) 1.869(16) 2.769(3) 177(3) .
O11 H11B O2 0.885(16) 2.157(18) 3.031(3) 169(3) .
O12 H12A O7 0.860(17) 2.003(18) 2.857(2) 172(3) .
O12 H12B O9 0.846(17) 1.909(17) 2.752(3) 175(3) 4_454
O13 H13A O1 0.874(17) 1.956(17) 2.826(3) 173(4) .
O13 H13B O3 0.874(18) 1.972(19) 2.839(3) 172(4) 2_564

loop_
_geom_torsion_atom_site_label_1
_geom_torsion_atom_site_label_2
_geom_torsion_atom_site_label_3
_geom_torsion_atom_site_label_4
_geom_torsion
N2 Pd1 Pd2 N3 -75.42(8)
N1 Pd1 Pd2 N3 5.78(8)
O2 Pd1 Pd2 N3 -169.68(7)
O1 Pd1 Pd2 N3 97.98(7)
N2 Pd1 Pd2 N4 6.17(8)
N1 Pd1 Pd2 N4 87.37(9)
O2 Pd1 Pd2 N4 -88.08(7)
O1 Pd1 Pd2 N4 179.58(8)
N2 Pd1 Pd2 O4 98.99(7)
N1 Pd1 Pd2 O4 -179.81(8)
O2 Pd1 Pd2 O4 4.74(6)
O1 Pd1 Pd2 O4 -87.60(7)
N2 Pd1 Pd2 O3 -169.60(7)
N1 Pd1 Pd2 O3 -88.40(8)
O2 Pd1 Pd2 O3 96.14(7)
O1 Pd1 Pd2 O3 3.80(7)
O5 P1 O1 Pd1 -179.79(9)
O3 P1 O1 Pd1 -52.49(13)
O6 P1 O1 Pd1 62.50(11)
N1 Pd1 O1 P1 126.23(11)
O2 Pd1 O1 P1 -54.97(11)
Pd2 Pd1 O1 P1 23.54(10)
O7 P2 O2 Pd1 -169.96(9)
O4 P2 O2 Pd1 60.74(13)
O6 P2 O2 Pd1 -54.00(12)
N2 Pd1 O2 P2 -123.38(11)
O1 Pd1 O2 P2 52.22(11)
Pd2 Pd1 O2 P2 -33.42(9)
O5 P1 O3 Pd2 -172.07(10)
O1 P1 O3 Pd2 60.73(14)
O6 P1 O3 Pd2 -54.29(13)
N3 Pd2 O3 P1 -122.14(12)
O4 Pd2 O3 P1 54.36(12)
Pd1 Pd2 O3 P1 -32.91(10)
O7 P2 O4 Pd2 -179.12(9)
O2 P2 O4 Pd2 -49.73(12)
O6 P2 O4 Pd2 64.79(11)
N4 Pd2 O4 P2 121.57(10)
O3 Pd2 O4 P2 -58.63(10)
Pd1 Pd2 O4 P2 21.43(9)
O5 P1 O6 P2 176.26(11)
O1 P1 O6 P2 -63.24(13)
O3 P1 O6 P2 55.57(14)
O7 P2 O6 P1 177.34(11)
O4 P2 O6 P1 -62.37(13)
O2 P2 O6 P1 57.05(13)
N2 Pd1 N1 C1 -174.3(2)
O1 Pd1 N1 C1 10.22(19)
Pd2 Pd1 N1 C1 96.83(18)
N2 Pd1 N1 C5 6.64(16)
O1 Pd1 N1 C5 -168.79(16)
Pd2 Pd1 N1 C5 -82.18(16)
N1 Pd1 N2 C10 177.2(2)
O2 Pd1 N2 C10 -1.28(19)
Pd2 Pd1 N2 C10 -79.96(18)
N1 Pd1 N2 C6 -7.00(16)
O2 Pd1 N2 C6 174.56(16)
Pd2 Pd1 N2 C6 95.88(15)
N4 Pd2 N3 C11 -179.4(2)
O3 Pd2 N3 C11 1.04(19)
Pd1 Pd2 N3 C11 -79.04(18)
N4 Pd2 N3 C15 -6.35(14)
O3 Pd2 N3 C15 174.11(15)
Pd1 Pd2 N3 C15 94.03(14)
N3 Pd2 N4 C20 -175.44(19)
O4 Pd2 N4 C20 8.10(18)
Pd1 Pd2 N4 C20 96.11(18)
N3 Pd2 N4 C16 3.64(15)
O4 Pd2 N4 C16 -172.82(15)
Pd1 Pd2 N4 C16 -84.81(14)
C5 N1 C1 C2 2.0(3)
Pd1 N1 C1 C2 -177.01(18)
N1 C1 C2 C3 0.4(4)
C1 C2 C3 C4 -1.5(4)
C2 C3 C4 C5 0.3(4)
C1 N1 C5 C4 -3.2(3)
Pd1 N1 C5 C4 175.90(17)
C1 N1 C5 C6 175.7(2)
Pd1 N1 C5 C6 -5.2(2)
C3 C4 C5 N1 2.0(3)
C3 C4 C5 C6 -176.7(2)
C10 N2 C6 C7 0.5(3)
Pd1 N2 C6 C7 -175.52(16)
C10 N2 C6 C5 -177.82(19)
Pd1 N2 C6 C5 6.1(2)
N1 C5 C6 N2 -0.6(3)
C4 C5 C6 N2 178.3(2)
N1 C5 C6 C7 -178.9(2)
C4 C5 C6 C7 0.0(4)
N2 C6 C7 C8 -0.8(3)
C5 C6 C7 C8 177.3(2)
C6 C7 C8 C9 0.5(3)
C7 C8 C9 C10 0.1(3)
C6 N2 C10 C9 0.1(3)
Pd1 N2 C10 C9 175.74(16)
C8 C9 C10 N2 -0.4(3)
C15 N3 C11 C12 -0.7(3)
Pd2 N3 C11 C12 171.99(17)
N3 C11 C12 C13 -0.7(4)
C11 C12 C13 C14 1.1(3)
C12 C13 C14 C15 -0.2(3)
C11 N3 C15 C14 1.7(3)
Pd2 N3 C15 C14 -171.82(17)
C11 N3 C15 C16 -178.68(19)
Pd2 N3 C15 C16 7.8(2)
C13 C14 C15 N3 -1.2(3)
C13 C14 C15 C16 179.2(2)
C20 N4 C16 C17 1.0(3)
Pd2 N4 C16 C17 -178.13(16)
C20 N4 C16 C15 178.65(19)
Pd2 N4 C16 C15 -0.5(2)
N3 C15 C16 N4 -4.8(3)
C14 C15 C16 N4 174.8(2)
N3 C15 C16 C17 172.7(2)
C14 C15 C16 C17 -7.7(4)
N4 C16 C17 C18 0.7(3)
C15 C16 C17 C18 -176.7(2)
C16 C17 C18 C19 -1.6(3)
C17 C18 C19 C20 0.7(3)
C16 N4 C20 C19 -1.9(3)
Pd2 N4 C20 C19 177.15(17)
C18 C19 C20 N4 1.0(3)
